data_7125532
loop_
_publ_author_name
'Paver, M. A.'
'Joy, J. S.'
'Hursthouse, M. B.'

_publ_section_title
;
 The first example of a diazaarsolyl anion: structure and coordination
 polymerisation of the aromatic metallacycle benzo[1,3,2]diazaarsolyl
 lithium.2THF.
;
_journal_issue 23
_journal_name_full 'Chemical communications (Cambridge, England)'
_journal_page_first 2480
_journal_page_last 2481
_journal_paper_doi 10.1039/b108593j
_journal_year 2001
_chemical_formula_moiety 'C28 H40 N4 O4 Li2 As2'
_chemical_formula_sum 'C14 H20 As Li N2 O2'
_chemical_formula_weight 660.36
_space_group_IT_number 33
_space_group_name_Hall 'P 2c -2n'
_space_group_name_H-M_alt 'P n a 21'
_symmetry_cell_setting orthorhombic
_symmetry_space_group_name_H-M 'P n a 21'
_atom_sites_solution_hydrogens geom
_atom_sites_solution_primary direct
_atom_sites_solution_secondary difmap
_audit_creation_method SHELXL-97
_cell_angle_alpha 90.00
_cell_angle_beta 90.00
_cell_angle_gamma 90.00
_cell_formula_units_Z 2
_cell_length_a 11.830(2)
_cell_length_b 8.6933(17)
_cell_length_c 14.914(3)
_cell_measurement_reflns_used 6842
_cell_measurement_temperature 150(2)
_cell_measurement_theta_max 27.48
_cell_measurement_theta_min 2.91
_cell_volume 1533.8(5)
_computing_cell_refinement 'Scalepack (Otwinowski & Minor 1997)'
_computing_data_collection 'Collect (Nonius BV, 1997-2000)'
_computing_data_reduction 'Denzo & Scalepack (Otwinowski & Minor 1997)'
_computing_molecular_graphics 'ORTEP-3 (Farrugia, 1997)'
_computing_publication_material 'PLATON (Spek, 1990)'
_computing_structure_refinement 'SHELXL-97 (Sheldrick, 1997)'
_computing_structure_solution 'SHELXS-97 (Sheldrick, 1990)'
_diffrn_ambient_temperature 150(2)
_diffrn_detector_area_resol_mean 9.091
_diffrn_measured_fraction_theta_full 0.995
_diffrn_measured_fraction_theta_max 0.995
_diffrn_measurement_device_type 'Nonius KappaCCD'
_diffrn_measurement_method 'Phi and omega scans'
_diffrn_radiation_monochromator graphite
_diffrn_radiation_source 'Nonius FR591 rotating anode'
_diffrn_radiation_type MoK\a
_diffrn_radiation_wavelength 0.71073
_diffrn_reflns_av_R_equivalents 0.0454
_diffrn_reflns_av_sigmaI/netI 0.0540
_diffrn_reflns_limit_h_max 13
_diffrn_reflns_limit_h_min -15
_diffrn_reflns_limit_k_max 11
_diffrn_reflns_limit_k_min -10
_diffrn_reflns_limit_l_max 19
_diffrn_reflns_limit_l_min -18
_diffrn_reflns_number 11079
_diffrn_reflns_theta_full 27.48
_diffrn_reflns_theta_max 27.48
_diffrn_reflns_theta_min 3.21
_exptl_absorpt_coefficient_mu 2.217
_exptl_absorpt_correction_T_max 0.8088
_exptl_absorpt_correction_T_min 0.6911
_exptl_absorpt_correction_type 'semi empirical from equivalents'
_exptl_crystal_colour colourless
_exptl_crystal_density_diffrn 1.430
_exptl_crystal_density_method 'not measured'
_exptl_crystal_description block
_exptl_crystal_F_000 680
_exptl_crystal_size_max 0.18
_exptl_crystal_size_mid 0.16
_exptl_crystal_size_min 0.10
_refine_diff_density_max 0.715
_refine_diff_density_min -0.486
_refine_diff_density_rms 0.067
_refine_ls_abs_structure_details 'Flack H D (1983), Acta Cryst. A39, 876-881'
_refine_ls_abs_structure_Flack -0.026(11)
_refine_ls_extinction_coef 0.0061(8)
_refine_ls_extinction_expression Fc^*^=kFc[1+0.001xFc^2^\l^3^/sin(2\q)]^-1/4^
_refine_ls_extinction_method SHELXL
_refine_ls_goodness_of_fit_ref 1.030
_refine_ls_hydrogen_treatment mixed
_refine_ls_matrix_type full
_refine_ls_number_parameters 182
_refine_ls_number_reflns 3225
_refine_ls_number_restraints 1
_refine_ls_restrained_S_all 1.030
_refine_ls_R_factor_all 0.0454
_refine_ls_R_factor_gt 0.0328
_refine_ls_shift/su_max 0.000
_refine_ls_shift/su_mean 0.000
_refine_ls_structure_factor_coef Fsqd
_refine_ls_weighting_details 'calc w=1/[\s^2^(Fo^2^)+(0.0318P)^2^+0.2694P] where P=(Fo^2^+2Fc^2^)/3'
_refine_ls_weighting_scheme calc
_refine_ls_wR_factor_gt 0.0699
_refine_ls_wR_factor_ref 0.0747
_reflns_number_gt 2760
_reflns_number_total 3225
_reflns_threshold_expression >2sigma(I)
_cod_data_source_file b108593j.txt
_cod_data_source_block s92
_cod_depositor_comments
;
The following automatic conversions were performed:

data item '_symmetry_cell_setting' value 'Orthorhombic' was changed
to 'orthorhombic' in accordance with the
/home/saulius/struct/COD-crude-data/automatic-downloads/DataCite-retrospective/RSC/depositions/lib/dictionaries/cif_core.dic
dictionary named 'cif_core.dic' version 2.4.2 last updated on
2011-04-26.

Automatic conversion script
Id: cif_fix_values 6909 2019-04-08 15:41:33Z antanas 
;
_cod_original_sg_symbol_H-M Pna2(1)
_cod_database_code 7125532

loop_
_symmetry_equiv_pos_as_xyz
'x, y, z'
'-x, -y, z+1/2'
'x+1/2, -y+1/2, z'
'-x+1/2, y+1/2, z+1/2'

loop_
_atom_site_label
_atom_site_type_symbol
_atom_site_fract_x
_atom_site_fract_y
_atom_site_fract_z
_atom_site_U_iso_or_equiv
_atom_site_adp_type
_atom_site_occupancy
_atom_site_symmetry_multiplicity
_atom_site_calc_flag
_atom_site_refinement_flags
Li1 Li 0.4162(4) 0.5970(5) 0.9949(3) 0.0214(11) Uani 1 1 d .
C4 C 0.1489(3) 0.5330(4) 1.2519(2) 0.0305(8) Uani 1 1 d .
H10 H 0.1702 0.4740 1.3028 0.037 Uiso 1 1 calc R
C13 C 0.3810(3) 0.6066(4) 0.7051(2) 0.0329(8) Uani 1 1 d .
H42A H 0.4176 0.5439 0.6579 0.039 Uiso 1 1 calc R
H42B H 0.3615 0.7085 0.6798 0.039 Uiso 1 1 calc R
C12 C 0.2749(3) 0.5252(4) 0.7418(2) 0.0345(8) Uani 1 1 d .
H43A H 0.2119 0.5987 0.7503 0.041 Uiso 1 1 calc R
H43B H 0.2500 0.4416 0.7013 0.041 Uiso 1 1 calc R
C11 C 0.3152(3) 0.4616(4) 0.8307(2) 0.0281(8) Uani 1 1 d .
H40A H 0.2513 0.4500 0.8730 0.034 Uiso 1 1 calc R
H40B H 0.3521 0.3604 0.8226 0.034 Uiso 1 1 calc R
O1 O 0.39495(19) 0.5741(2) 0.86305(14) 0.0265(5) Uani 1 1 d .
C14 C 0.4581(3) 0.6233(4) 0.7865(2) 0.0333(8) Uani 1 1 d .
H41A H 0.5265 0.5589 0.7791 0.040 Uiso 1 1 calc R
H41B H 0.4819 0.7318 0.7936 0.040 Uiso 1 1 calc R
O2 O 0.43999(18) 0.3772(2) 1.02207(14) 0.0240(5) Uani 1 1 d .
C7 C 0.5337(3) 0.2993(3) 0.97875(19) 0.0245(8) Uani 1 1 d .
H61A H 0.6067 0.3420 0.9996 0.029 Uiso 1 1 calc R
H61B H 0.5290 0.3111 0.9128 0.029 Uiso 1 1 calc R
C8 C 0.5231(3) 0.1323(4) 1.0049(2) 0.0281(7) Uani 1 1 d .
H62A H 0.5621 0.1110 1.0623 0.034 Uiso 1 1 calc R
H62B H 0.5538 0.0638 0.9578 0.034 Uiso 1 1 calc R
C10 C 0.3625(3) 0.2641(4) 1.0577(3) 0.0282(7) Uani 1 1 d .
H60A H 0.2835 0.2913 1.0426 0.034 Uiso 1 1 calc R
H60B H 0.3697 0.2572 1.1237 0.034 Uiso 1 1 calc R
C9 C 0.3956(3) 0.1138(4) 1.0141(2) 0.0326(8) Uani 1 1 d .
H63A H 0.3589 0.1013 0.9549 0.039 Uiso 1 1 calc R
H63B H 0.3761 0.0249 1.0527 0.039 Uiso 1 1 calc R
As1 As 0.68039(2) 0.71647(3) 0.95714(3) 0.02387(11) Uani 1 1 d .
C1 C 0.5820(3) 0.7910(3) 1.1030(2) 0.0194(6) Uani 1 1 d .
C6 C 0.1937(2) 0.6459(4) 1.1080(2) 0.0192(6) Uani 1 1 d .
C5 C 0.2261(3) 0.5604(4) 1.1844(2) 0.0263(7) Uani 1 1 d .
H006 H 0.3010 0.5218 1.1893 0.032 Uiso 1 1 calc R
C2 C 0.5049(3) 0.8204(4) 1.1735(2) 0.0248(7) Uani 1 1 d .
H007 H 0.4304 0.7801 1.1710 0.030 Uiso 1 1 calc R
N1 N 0.5574(2) 0.7117(3) 1.02661(18) 0.0206(6) Uani 1 1 d .
C3 C 0.5383(3) 0.9072(4) 1.2454(2) 0.0303(8) Uani 1 1 d .
H009 H 0.4857 0.9277 1.2920 0.036 Uiso 1 1 calc R
N2 N 0.2609(2) 0.6728(3) 1.03546(17) 0.0223(6) Uani 1 1 d .

loop_
_atom_site_aniso_label
_atom_site_aniso_U_11
_atom_site_aniso_U_22
_atom_site_aniso_U_33
_atom_site_aniso_U_23
_atom_site_aniso_U_13
_atom_site_aniso_U_12
Li1 0.019(3) 0.022(2) 0.024(3) 0.001(2) -0.001(2) 0.000(2)
C4 0.043(2) 0.0275(18) 0.0208(16) -0.0003(15) -0.0086(15) 0.0045(15)
C13 0.043(2) 0.0317(19) 0.0238(17) 0.0047(15) -0.0001(16) -0.0001(16)
C12 0.031(2) 0.041(2) 0.0312(18) -0.0033(17) -0.0065(16) -0.0013(17)
C11 0.0284(19) 0.0273(18) 0.0287(18) -0.0029(15) -0.0016(14) -0.0066(14)
O1 0.0269(12) 0.0289(12) 0.0235(11) -0.0011(10) 0.0014(9) -0.0053(9)
C14 0.0292(19) 0.041(2) 0.0294(18) 0.0053(16) 0.0037(16) -0.0026(16)
O2 0.0190(12) 0.0209(10) 0.0320(12) 0.0022(9) 0.0028(9) 0.0021(9)
C7 0.0206(15) 0.0243(15) 0.028(2) -0.0004(12) 0.0006(13) 0.0060(12)
C8 0.0326(19) 0.0217(16) 0.0300(16) -0.0009(14) -0.0005(15) 0.0037(14)
C10 0.0262(19) 0.0253(16) 0.0333(19) 0.0011(15) 0.0057(16) -0.0041(14)
C9 0.040(2) 0.0251(16) 0.0327(19) 0.0018(15) -0.0026(16) -0.0075(15)
As1 0.01692(16) 0.02520(16) 0.02948(17) -0.0052(2) 0.0028(2) -0.00203(11)
C1 0.0193(16) 0.0170(14) 0.0218(16) 0.0045(13) 0.0024(13) 0.0009(12)
C6 0.0184(16) 0.0155(14) 0.0236(15) -0.0041(13) -0.0040(13) -0.0014(12)
C5 0.0255(18) 0.0250(17) 0.0282(18) -0.0032(15) -0.0073(15) 0.0058(14)
C2 0.0200(16) 0.0295(17) 0.0250(16) 0.0073(14) 0.0005(13) -0.0017(13)
N1 0.0159(14) 0.0191(12) 0.0268(14) -0.0010(10) 0.0012(10) -0.0021(10)
C3 0.033(2) 0.0330(17) 0.0248(17) 0.0040(15) 0.0049(16) 0.0020(16)
N2 0.0170(14) 0.0235(13) 0.0264(15) 0.0007(12) 0.0006(10) 0.0007(11)

loop_
_atom_type_symbol
_atom_type_description
_atom_type_scat_dispersion_real
_atom_type_scat_dispersion_imag
_atom_type_scat_source
C C 0.0033 0.0016 'International Tables Vol C Tables 4.2.6.8 and 6.1.1.4'
H H 0.0000 0.0000 'International Tables Vol C Tables 4.2.6.8 and 6.1.1.4'
Li Li -0.0003 0.0001 'International Tables Vol C Tables 4.2.6.8 and 6.1.1.4'
N N 0.0061 0.0033 'International Tables Vol C Tables 4.2.6.8 and 6.1.1.4'
As As 0.0499 2.0058 'International Tables Vol C Tables 4.2.6.8 and 6.1.1.4'
O O 0.0106 0.0060 'International Tables Vol C Tables 4.2.6.8 and 6.1.1.4'

loop_
_geom_angle_atom_site_label_1
_geom_angle_atom_site_label_2
_geom_angle_atom_site_label_3
_geom_angle
_geom_angle_site_symmetry_1
_geom_angle_site_symmetry_3
O2 Li1 O1 97.1(2) . .
O2 Li1 N1 108.3(2) . .
O1 Li1 N1 112.8(3) . .
O2 Li1 N2 112.3(3) . .
O1 Li1 N2 102.2(2) . .
N1 Li1 N2 121.3(3) . .
C5 C4 C3 120.0(3) . 3_465
C14 C13 C12 104.3(3) . .
C11 C12 C13 102.9(3) . .
O1 C11 C12 104.6(3) . .
C14 O1 C11 106.1(2) . .
C14 O1 Li1 133.8(2) . .
C11 O1 Li1 118.7(2) . .
O1 C14 C13 107.1(3) . .
C10 O2 C7 109.3(2) . .
C10 O2 Li1 130.1(2) . .
C7 O2 Li1 118.0(2) . .
O2 C7 C8 105.7(2) . .
C7 C8 C9 102.0(3) . .
O2 C10 C9 105.4(3) . .
C10 C9 C8 101.8(3) . .
N1 As1 N2 93.87(12) . 3_565
N1 C1 C2 125.1(3) . .
N1 C1 C6 115.6(3) . 3_565
C2 C1 C6 119.2(3) . 3_565
N2 C6 C5 124.8(3) . .
N2 C6 C1 115.6(3) . 3_465
C5 C6 C1 119.5(3) . 3_465
C4 C5 C6 119.9(3) . .
C3 C2 C1 119.7(3) . .
C1 N1 As1 107.4(2) . .
C1 N1 Li1 128.8(3) . .
As1 N1 Li1 123.7(2) . .
C2 C3 C4 121.6(3) . 3_565
C6 N2 As1 107.4(2) . 3_465
C6 N2 Li1 134.8(3) . .
As1 N2 Li1 117.3(2) 3_465 .

loop_
_geom_bond_atom_site_label_1
_geom_bond_atom_site_label_2
_geom_bond_distance
_geom_bond_site_symmetry_2
Li1 O2 1.974(5) .
Li1 O1 1.992(6) .
Li1 N1 2.003(6) .
Li1 N2 2.043(6) .
C4 C5 1.380(5) .
C4 C3 1.412(5) 3_465
C13 C14 1.525(5) .
C13 C12 1.542(5) .
C12 C11 1.513(5) .
C11 O1 1.442(4) .
O1 C14 1.430(4) .
O2 C10 1.445(4) .
O2 C7 1.450(4) .
C7 C8 1.509(4) .
C8 C9 1.523(5) .
C10 C9 1.511(5) .
As1 N1 1.786(3) .
As1 N2 1.789(3) 3_565
C1 N1 1.364(4) .
C1 C2 1.414(4) .
C1 C6 1.432(4) 3_565
C6 N2 1.363(4) .
C6 C5 1.415(5) .
C6 C1 1.432(4) 3_465
C2 C3 1.369(5) .
C3 C4 1.412(5) 3_565
N2 As1 1.789(3) 3_465
